data_7003866
loop_
_publ_author_name
'Neuh\"auser, C.'
'Domide, D.'
'Mautz, J.'
'Kaifer, E.'
'Himmel, H.-J.'

_publ_section_title
;
 Electron density controlled carbamate ligand binding mode: towards a
 better understanding of metalloenzyme activity
;
_journal_issue 14
_journal_name_full 'Dalton Transactions'
_journal_page_first 1821
_journal_page_last 1824
_journal_paper_doi 10.1039/b800687n
_journal_year 2008
_chemical_formula_moiety '2 (C28 H62 N8 O4 Zn) , 0.5 (C6 H14)'
_chemical_formula_sum 'C59 H131 N16 O8 Zn2'
_chemical_formula_weight 1323.57
_chemical_name_systematic
;
?
;
_space_group_IT_number 14
_symmetry_cell_setting monoclinic
_symmetry_space_group_name_Hall '-P 2yn'
_symmetry_space_group_name_H-M 'P 1 21/n 1'
_atom_sites_solution_hydrogens geom
_atom_sites_solution_primary direct
_atom_sites_solution_secondary difmap
_audit_creation_method SHELXL-97
_cell_angle_alpha 90.00
_cell_angle_beta 96.97(3)
_cell_angle_gamma 90.00
_cell_formula_units_Z 2
_cell_length_a 13.780(3)
_cell_length_b 13.224(3)
_cell_length_c 22.187(4)
_cell_measurement_temperature 200
_cell_volume 4013.2(15)
_computing_structure_refinement 'SHELXL-97 (Sheldrick, 1997)'
_computing_structure_solution 'SHELXS-97 (Sheldrick, 1990)'
_diffrn_ambient_temperature 200
_diffrn_measured_fraction_theta_full 0.981
_diffrn_measured_fraction_theta_max 0.981
_diffrn_measurement_device_type 'NONIUS KAPPA CCD'
_diffrn_measurement_method 'O-Scan '
_diffrn_radiation_monochromator graphite
_diffrn_radiation_source 'fine-focus sealed tube'
_diffrn_radiation_type MoK\a
_diffrn_radiation_wavelength 0.71073
_diffrn_reflns_av_R_equivalents 0.0460
_diffrn_reflns_av_sigmaI/netI 0.0646
_diffrn_reflns_limit_h_max 19
_diffrn_reflns_limit_h_min -18
_diffrn_reflns_limit_k_max 18
_diffrn_reflns_limit_k_min -18
_diffrn_reflns_limit_l_max 31
_diffrn_reflns_limit_l_min -31
_diffrn_reflns_number 21564
_diffrn_reflns_theta_full 30.06
_diffrn_reflns_theta_max 30.06
_diffrn_reflns_theta_min 1.80
_exptl_absorpt_coefficient_mu 0.651
_exptl_absorpt_correction_type none
_exptl_crystal_colour colourless
_exptl_crystal_density_diffrn 1.095
_exptl_crystal_density_method 'not measured'
_exptl_crystal_description 'box shaped'
_exptl_crystal_F_000 1442
_exptl_crystal_size_max 0.30
_exptl_crystal_size_mid 0.20
_exptl_crystal_size_min 0.20
_refine_diff_density_max 1.175
_refine_diff_density_min -0.524
_refine_diff_density_rms 0.088
_refine_ls_extinction_method none
_refine_ls_goodness_of_fit_ref 1.057
_refine_ls_hydrogen_treatment constr
_refine_ls_matrix_type full
_refine_ls_number_parameters 442
_refine_ls_number_reflns 11530
_refine_ls_number_restraints 3
_refine_ls_restrained_S_all 1.059
_refine_ls_R_factor_all 0.0949
_refine_ls_R_factor_gt 0.0572
_refine_ls_shift/su_max 0.001
_refine_ls_shift/su_mean 0.000
_refine_ls_structure_factor_coef Fsqd
_refine_ls_weighting_details 'calc w=1/[\s^2^(Fo^2^)+(0.1088P)^2^+1.0664P] where P=(Fo^2^+2Fc^2^)/3'
_refine_ls_weighting_scheme calc
_refine_ls_wR_factor_gt 0.1731
_refine_ls_wR_factor_ref 0.1949
_reflns_number_gt 7729
_reflns_number_total 11530
_reflns_threshold_expression >2sigma(I)
_cod_data_source_file b800687n.txt
_cod_data_source_block cn04_2
_cod_depositor_comments
;
The following automatic conversions were performed:
'_symmetry_cell_setting' value 'MONOCLINIC' changed to 'monoclinic'
according to '/home/saulius/struct/CIF-dictionaries/cif_core.dic'
dictionary named 'cif_core.dic' version 2.4.1 from 2010-06-29.

Automatic conversion script
Id: cif_fix_enum 1527 2010-12-29 10:47:43Z saulius 

The following automatic conversions were performed:

'_refine_ls_hydrogen_treatment' value 'constr.' was replaced with the
value 'constr' as specified in the replacement file
'src/cod-tools/trunk/data/replacement-values/replacement_values.lst'.

Automatic conversion script
Id: cif_fix_values 5376 2017-05-30 11:51:03Z andrius 
;
_cod_original_cell_volume 4013.2(14)
_cod_original_sg_symbol_H-M P2(1)/n
_cod_database_code 7003866

loop_
_symmetry_equiv_pos_as_xyz
'x, y, z'
'-x+1/2, y+1/2, -z+1/2'
'-x, -y, -z'
'x-1/2, -y-1/2, z-1/2'

loop_
_atom_site_label
_atom_site_type_symbol
_atom_site_fract_x
_atom_site_fract_y
_atom_site_fract_z
_atom_site_U_iso_or_equiv
_atom_site_adp_type
_atom_site_occupancy
_atom_site_symmetry_multiplicity
_atom_site_calc_flag
_atom_site_refinement_flags
_atom_site_disorder_assembly
_atom_site_disorder_group
Zn1 Zn 0.78061(2) 0.73706(2) 0.285149(13) 0.02728(11) Uani 1 1 d . . .
O1 O 0.74824(14) 0.77441(15) 0.36541(8) 0.0326(4) Uani 1 1 d . . .
O2 O 0.61237(14) 0.68021(15) 0.36594(9) 0.0361(4) Uani 1 1 d . . .
O3 O 0.91999(13) 0.70506(16) 0.30082(8) 0.0334(4) Uani 1 1 d . . .
O4 O 0.97169(14) 0.80671(16) 0.22949(9) 0.0369(4) Uani 1 1 d . . .
N1 N 0.76750(16) 0.85236(17) 0.22713(10) 0.0316(5) Uani 1 1 d . . .
H1 H 0.8218 0.8877 0.2283 0.097(11) Uiso 1 1 calc R . .
N2 N 0.71458(16) 0.92972(18) 0.13387(10) 0.0327(5) Uani 1 1 d . . .
N3 N 0.60253(16) 0.88563(18) 0.19845(10) 0.0330(5) Uani 1 1 d . . .
N4 N 0.69716(16) 0.62061(17) 0.25568(10) 0.0306(5) Uani 1 1 d . . .
H4 H 0.6764 0.5845 0.2849 0.097(11) Uiso 1 1 calc R . .
N5 N 0.72623(17) 0.59370(19) 0.15585(10) 0.0352(5) Uani 1 1 d . . .
N6 N 0.57739(17) 0.54621(18) 0.18509(10) 0.0356(5) Uani 1 1 d . . .
N9 N 0.65711(17) 0.79177(19) 0.44180(10) 0.0348(5) Uani 1 1 d . B .
N12 N 1.08126(17) 0.7242(2) 0.29678(11) 0.0385(6) Uani 1 1 d . . .
C1 C 0.69835(19) 0.8882(2) 0.18798(12) 0.0294(5) Uani 1 1 d . . .
C2 C 0.8108(2) 0.9182(2) 0.11301(13) 0.0389(6) Uani 1 1 d . . .
H2A H 0.8543 0.9720 0.1306 0.0626(17) Uiso 1 1 calc R . .
H2B H 0.8041 0.9228 0.0686 0.0626(17) Uiso 1 1 calc R . .
H2C H 0.8383 0.8523 0.1259 0.0626(17) Uiso 1 1 calc R . .
C3 C 0.6606(2) 1.0200(2) 0.11028(12) 0.0368(6) Uani 1 1 d . . .
H3A H 0.6125 1.0384 0.1375 0.0626(17) Uiso 1 1 calc R . .
H3B H 0.6269 1.0057 0.0697 0.0626(17) Uiso 1 1 calc R . .
H3C H 0.7064 1.0762 0.1079 0.0626(17) Uiso 1 1 calc R . .
C4 C 0.5257(2) 0.8575(2) 0.15034(14) 0.0422(7) Uani 1 1 d . . .
H4A H 0.5513 0.8604 0.1111 0.0626(17) Uiso 1 1 calc R . .
H4B H 0.4707 0.9047 0.1502 0.0626(17) Uiso 1 1 calc R . .
H4C H 0.5033 0.7887 0.1575 0.0626(17) Uiso 1 1 calc R . .
C5 C 0.5780(2) 0.8672(2) 0.25935(13) 0.0368(6) Uani 1 1 d . . .
H5A H 0.5712 0.7943 0.2656 0.0626(17) Uiso 1 1 calc R . .
H5B H 0.5161 0.9009 0.2644 0.0626(17) Uiso 1 1 calc R . .
H5C H 0.6299 0.8939 0.2892 0.0626(17) Uiso 1 1 calc R . .
C6 C 0.6672(2) 0.5874(2) 0.20126(12) 0.0307(5) Uani 1 1 d . . .
C7 C 0.8310(2) 0.6053(2) 0.17026(13) 0.0388(6) Uani 1 1 d . . .
H7A H 0.8478 0.6773 0.1706 0.0626(17) Uiso 1 1 calc R . .
H7B H 0.8641 0.5704 0.1396 0.0626(17) Uiso 1 1 calc R . .
H7C H 0.8518 0.5760 0.2103 0.0626(17) Uiso 1 1 calc R . .
C8 C 0.6873(2) 0.6273(2) 0.09514(13) 0.0415(7) Uani 1 1 d . . .
H8A H 0.6163 0.6357 0.0930 0.0626(17) Uiso 1 1 calc R . .
H8B H 0.7021 0.5767 0.0653 0.0626(17) Uiso 1 1 calc R . .
H8C H 0.7172 0.6920 0.0863 0.0626(17) Uiso 1 1 calc R . .
C9 C 0.5660(2) 0.4608(2) 0.14253(13) 0.0405(7) Uani 1 1 d . . .
H9A H 0.6305 0.4386 0.1334 0.0626(17) Uiso 1 1 calc R . .
H9B H 0.5266 0.4819 0.1049 0.0626(17) Uiso 1 1 calc R . .
H9C H 0.5333 0.4048 0.1608 0.0626(17) Uiso 1 1 calc R . .
C10 C 0.5039(2) 0.5506(2) 0.22745(14) 0.0418(7) Uani 1 1 d . . .
H10A H 0.5162 0.4966 0.2576 0.0626(17) Uiso 1 1 calc R . .
H10B H 0.4386 0.5420 0.2050 0.0626(17) Uiso 1 1 calc R . .
H10C H 0.5077 0.6163 0.2480 0.0626(17) Uiso 1 1 calc R . .
C11 C 0.67111(19) 0.74477(19) 0.38805(12) 0.0282(5) Uani 1 1 d . . .
C12 C 0.5731(2) 0.7675(2) 0.47319(13) 0.0360(6) Uani 1 1 d . . .
H12A H 0.5967 0.7478 0.5155 0.055(4) Uiso 1 1 calc R . .
H12B H 0.5388 0.7085 0.4531 0.055(4) Uiso 1 1 calc R . .
C13 C 0.5010(3) 0.8538(3) 0.47440(16) 0.0504(8) Uani 1 1 d . . .
H13 H 0.5371 0.9142 0.4926 0.058(6) Uiso 1 1 calc R . .
C14 C 0.4558(4) 0.8812(4) 0.4115(2) 0.0929(17) Uani 1 1 d . . .
H14A H 0.5060 0.9093 0.3886 0.0626(17) Uiso 1 1 calc R . .
H14B H 0.4043 0.9317 0.4140 0.0626(17) Uiso 1 1 calc R . .
H14C H 0.4275 0.8206 0.3909 0.0626(17) Uiso 1 1 calc R . .
C15 C 0.4229(3) 0.8254(3) 0.51466(17) 0.0591(10) Uani 1 1 d . . .
H15A H 0.3795 0.8833 0.5181 0.0626(17) Uiso 1 1 calc R . .
H15B H 0.4544 0.8066 0.5551 0.0626(17) Uiso 1 1 calc R . .
H15C H 0.3848 0.7681 0.4966 0.0626(17) Uiso 1 1 calc R . .
C16 C 0.7300(2) 0.8600(3) 0.47208(14) 0.0443(7) Uani 1 1 d D . .
H16A H 0.6962 0.9214 0.4842 0.055(4) Uiso 1 1 calc R A 1
H16B H 0.7741 0.8811 0.4423 0.055(4) Uiso 1 1 calc R A 1
C17 C 0.7916(4) 0.8191(4) 0.5272(2) 0.0429(15) Uani 0.676(11) 1 d PD B 1
H17 H 0.7474 0.8024 0.5584 0.051 Uiso 0.676(11) 1 calc PR B 1
C18 C 0.8637(6) 0.8997(7) 0.5535(3) 0.071(2) Uani 0.676(11) 1 d PD B 1
H18A H 0.9063 0.9188 0.5231 0.106 Uiso 0.676(11) 1 calc PR B 1
H18B H 0.9034 0.8729 0.5896 0.106 Uiso 0.676(11) 1 calc PR B 1
H18C H 0.8276 0.9594 0.5647 0.106 Uiso 0.676(11) 1 calc PR B 1
C19 C 0.8398(8) 0.7226(9) 0.5100(4) 0.071(3) Uani 0.676(11) 1 d PD B 1
H19A H 0.7895 0.6724 0.4964 0.106 Uiso 0.676(11) 1 calc PR B 1
H19B H 0.8818 0.6963 0.5454 0.106 Uiso 0.676(11) 1 calc PR B 1
H19C H 0.8795 0.7363 0.4771 0.106 Uiso 0.676(11) 1 calc PR B 1
C17B C 0.8299(9) 0.7958(10) 0.4942(6) 0.059(4) Uani 0.324(11) 1 d PD B 2
H17B H 0.8585 0.7757 0.4566 0.071 Uiso 0.324(11) 1 calc PR B 2
C18B C 0.9037(15) 0.8678(18) 0.5297(8) 0.103(9) Uani 0.324(11) 1 d PD B 2
H18D H 0.8738 0.8988 0.5631 0.154 Uiso 0.324(11) 1 calc PR B 2
H18E H 0.9225 0.9208 0.5025 0.154 Uiso 0.324(11) 1 calc PR B 2
H18F H 0.9619 0.8296 0.5463 0.154 Uiso 0.324(11) 1 calc PR B 2
C19B C 0.8233(18) 0.7006(17) 0.5314(8) 0.063(5) Uani 0.324(11) 1 d PD B 2
H19D H 0.7964 0.7173 0.5691 0.095 Uiso 0.324(11) 1 calc PR B 2
H19E H 0.8886 0.6714 0.5411 0.095 Uiso 0.324(11) 1 calc PR B 2
H19F H 0.7805 0.6517 0.5081 0.095 Uiso 0.324(11) 1 calc PR B 2
C20 C 0.9867(2) 0.7478(2) 0.27351(12) 0.0309(6) Uani 1 1 d . . .
C21 C 1.1629(2) 0.7658(3) 0.26947(15) 0.0458(8) Uani 1 1 d . . .
H21A H 1.2147 0.7853 0.3023 0.055(4) Uiso 1 1 calc R . .
H21B H 1.1408 0.8282 0.2472 0.055(4) Uiso 1 1 calc R . .
C22 C 1.2067(3) 0.6962(4) 0.22653(18) 0.0616(10) Uani 1 1 d . . .
H22 H 1.2329 0.6363 0.2508 0.058(6) Uiso 1 1 calc R . .
C23 C 1.1392(4) 0.6585(5) 0.1775(3) 0.105(2) Uani 1 1 d . . .
H23A H 1.0835 0.6269 0.1938 0.0626(17) Uiso 1 1 calc R . .
H23B H 1.1719 0.6083 0.1545 0.0626(17) Uiso 1 1 calc R . .
H23C H 1.1159 0.7145 0.1506 0.0626(17) Uiso 1 1 calc R . .
C24 C 1.2950(3) 0.7501(4) 0.2042(2) 0.0813(15) Uani 1 1 d . . .
H24A H 1.3276 0.7039 0.1786 0.0626(17) Uiso 1 1 calc R . .
H24B H 1.3410 0.7706 0.2393 0.0626(17) Uiso 1 1 calc R . .
H24C H 1.2724 0.8101 0.1807 0.0626(17) Uiso 1 1 calc R . .
C25 C 1.0998(2) 0.6556(3) 0.34860(13) 0.0424(7) Uani 1 1 d . . .
H25A H 1.1678 0.6304 0.3507 0.055(4) Uiso 1 1 calc R . .
H25B H 1.0556 0.5966 0.3416 0.055(4) Uiso 1 1 calc R . .
C26 C 1.0853(3) 0.7034(3) 0.40961(15) 0.0516(8) Uani 1 1 d . . .
H26 H 1.0157 0.7258 0.4073 0.058(6) Uiso 1 1 calc R . .
C27 C 1.1481(3) 0.7934(4) 0.42406(19) 0.0726(12) Uani 1 1 d . . .
H27A H 1.2170 0.7731 0.4281 0.0626(17) Uiso 1 1 calc R . .
H27B H 1.1332 0.8233 0.4623 0.0626(17) Uiso 1 1 calc R . .
H27C H 1.1356 0.8432 0.3913 0.0626(17) Uiso 1 1 calc R . .
C28 C 1.10246(19) 0.6225(3) 0.45955(15) 0.0695(12) Uani 1 1 d . . .
H28A H 1.1702 0.5986 0.4625 0.0626(17) Uiso 1 1 calc R . .
H28B H 1.0578 0.5656 0.4495 0.0626(17) Uiso 1 1 calc R . .
H28C H 1.0902 0.6517 0.4985 0.0626(17) Uiso 1 1 calc R . .
C101 C 0.49525(19) 0.4913(2) 0.46689(13) 0.0279(11) Uani 0.50 1 d PR . .
H10D H 0.5123 0.4202 0.4590 0.024(7) Uiso 0.50 1 calc PR . .
H10E H 0.5420 0.5354 0.4488 0.024(7) Uiso 0.50 1 calc PR . .
C102 C 0.39096(19) 0.5132(2) 0.43629(13) 0.0391(13) Uani 0.50 1 d PR . .
H10F H 0.3727 0.5828 0.4470 0.024(7) Uiso 0.50 1 calc PR . .
H10G H 0.3452 0.4662 0.4531 0.024(7) Uiso 0.50 1 calc PR . .
C103 C 0.37775(19) 0.5031(2) 0.36650(13) 0.0553(18) Uani 0.50 1 d PR . .
H10H H 0.4212 0.5509 0.3492 0.064(13) Uiso 0.50 1 calc PR . .
H10I H 0.3097 0.5179 0.3507 0.064(13) Uiso 0.50 1 calc PR . .
H10J H 0.3939 0.4340 0.3553 0.064(13) Uiso 0.50 1 calc PR . .

loop_
_atom_site_aniso_label
_atom_site_aniso_U_11
_atom_site_aniso_U_22
_atom_site_aniso_U_33
_atom_site_aniso_U_23
_atom_site_aniso_U_13
_atom_site_aniso_U_12
Zn1 0.02656(17) 0.03071(17) 0.02507(16) 0.00116(11) 0.00520(11) -0.00043(12)
O1 0.0301(10) 0.0417(11) 0.0272(9) -0.0024(8) 0.0088(7) -0.0056(8)
O2 0.0368(10) 0.0386(11) 0.0341(10) -0.0070(8) 0.0092(8) -0.0076(9)
O3 0.0269(9) 0.0416(11) 0.0320(10) 0.0062(8) 0.0055(7) 0.0004(8)
O4 0.0311(10) 0.0434(11) 0.0370(10) 0.0097(9) 0.0079(8) 0.0003(9)
N1 0.0296(11) 0.0322(11) 0.0336(11) 0.0050(9) 0.0065(9) -0.0021(9)
N2 0.0320(11) 0.0363(12) 0.0308(11) 0.0056(9) 0.0079(9) 0.0002(10)
N3 0.0258(11) 0.0414(13) 0.0322(12) 0.0022(10) 0.0052(9) -0.0005(10)
N4 0.0342(12) 0.0318(11) 0.0266(11) -0.0010(9) 0.0076(9) -0.0038(9)
N5 0.0390(13) 0.0413(13) 0.0262(11) 0.0009(9) 0.0077(9) 0.0015(11)
N6 0.0355(12) 0.0366(13) 0.0348(12) -0.0045(10) 0.0052(9) -0.0027(10)
N9 0.0339(12) 0.0422(13) 0.0304(11) -0.0073(10) 0.0120(9) -0.0079(10)
N12 0.0251(11) 0.0578(16) 0.0330(12) 0.0094(11) 0.0053(9) 0.0016(11)
C1 0.0323(13) 0.0279(12) 0.0283(12) -0.0008(10) 0.0053(10) -0.0010(10)
C2 0.0390(15) 0.0459(17) 0.0335(14) 0.0028(12) 0.0121(11) -0.0006(13)
C3 0.0444(16) 0.0337(14) 0.0315(14) 0.0035(11) 0.0017(11) -0.0003(12)
C4 0.0343(15) 0.0484(17) 0.0437(17) -0.0003(14) 0.0037(12) -0.0043(13)
C5 0.0354(14) 0.0404(15) 0.0364(14) 0.0007(12) 0.0120(11) 0.0046(12)
C6 0.0362(14) 0.0273(13) 0.0292(13) 0.0001(10) 0.0063(10) 0.0027(11)
C7 0.0391(15) 0.0426(16) 0.0363(15) -0.0033(12) 0.0108(12) 0.0024(13)
C8 0.0538(18) 0.0411(16) 0.0302(14) 0.0028(12) 0.0072(12) 0.0008(14)
C9 0.0469(17) 0.0371(15) 0.0359(15) -0.0047(12) -0.0012(12) -0.0022(13)
C10 0.0331(15) 0.0428(16) 0.0505(17) -0.0055(14) 0.0096(12) 0.0009(13)
C11 0.0289(13) 0.0313(13) 0.0253(12) 0.0025(10) 0.0066(9) 0.0018(10)
C12 0.0349(15) 0.0416(15) 0.0339(14) -0.0016(12) 0.0144(11) -0.0030(12)
C13 0.0475(18) 0.0508(19) 0.057(2) -0.0031(16) 0.0232(15) 0.0054(15)
C14 0.079(3) 0.122(4) 0.085(3) 0.047(3) 0.038(2) 0.051(3)
C15 0.0455(19) 0.077(3) 0.060(2) -0.0086(19) 0.0251(16) 0.0091(18)
C16 0.0448(17) 0.0509(18) 0.0394(16) -0.0149(14) 0.0136(13) -0.0160(14)
C17 0.049(3) 0.053(3) 0.027(2) -0.0115(19) 0.0076(19) -0.011(2)
C18 0.072(5) 0.095(5) 0.045(4) -0.007(3) 0.004(3) -0.041(4)
C19 0.067(6) 0.099(8) 0.043(5) -0.015(5) -0.007(4) 0.030(6)
C17B 0.064(8) 0.065(8) 0.043(7) 0.008(6) -0.016(6) -0.014(7)
C18B 0.076(12) 0.16(2) 0.062(11) 0.015(12) -0.031(9) -0.072(14)
C19B 0.063(10) 0.083(11) 0.041(10) -0.005(8) -0.005(8) -0.007(8)
C20 0.0280(13) 0.0366(15) 0.0285(13) -0.0021(10) 0.0051(10) -0.0002(11)
C21 0.0296(15) 0.067(2) 0.0419(17) 0.0079(15) 0.0070(12) -0.0043(14)
C22 0.049(2) 0.080(3) 0.061(2) 0.003(2) 0.0257(17) 0.001(2)
C23 0.101(4) 0.124(5) 0.101(4) -0.043(4) 0.055(3) -0.026(4)
C24 0.058(3) 0.119(4) 0.075(3) 0.010(3) 0.038(2) 0.006(2)
C25 0.0291(14) 0.060(2) 0.0382(15) 0.0105(14) 0.0041(11) 0.0074(14)
C26 0.0413(18) 0.077(2) 0.0360(16) 0.0062(16) 0.0027(13) 0.0059(17)
C27 0.077(3) 0.087(3) 0.049(2) -0.007(2) -0.011(2) -0.002(2)
C28 0.061(2) 0.104(3) 0.0418(19) 0.023(2) 0.0009(16) 0.005(2)
C101 0.035(3) 0.0116(19) 0.043(3) 0.0016(18) 0.026(2) 0.0010(18)
C102 0.037(3) 0.032(3) 0.053(3) -0.005(2) 0.022(3) 0.003(2)
C103 0.068(5) 0.054(4) 0.043(4) -0.012(3) 0.003(3) 0.018(4)

loop_
_atom_type_symbol
_atom_type_description
_atom_type_scat_dispersion_real
_atom_type_scat_dispersion_imag
_atom_type_scat_source
C C 0.0033 0.0016 'International Tables Vol C Tables 4.2.6.8 and 6.1.1.4'
H H 0.0000 0.0000 'International Tables Vol C Tables 4.2.6.8 and 6.1.1.4'
N N 0.0061 0.0033 'International Tables Vol C Tables 4.2.6.8 and 6.1.1.4'
O O 0.0106 0.0060 'International Tables Vol C Tables 4.2.6.8 and 6.1.1.4'
Zn Zn 0.2839 1.4301 'International Tables Vol C Tables 4.2.6.8 and 6.1.1.4'

loop_
_geom_angle_atom_site_label_1
_geom_angle_atom_site_label_2
_geom_angle_atom_site_label_3
_geom_angle
_geom_angle_site_symmetry_1
_geom_angle_site_symmetry_3
_geom_angle_publ_flag
O1 Zn1 O3 102.76(9) . . ?
O1 Zn1 N4 108.03(9) . . ?
O3 Zn1 N4 114.07(9) . . ?
O1 Zn1 N1 112.56(9) . . ?
O3 Zn1 N1 106.91(9) . . ?
N4 Zn1 N1 112.22(10) . . ?
C11 O1 Zn1 124.67(17) . . ?
C20 O3 Zn1 124.18(18) . . ?
C1 N1 Zn1 135.58(19) . . ?
C1 N1 H1 112.2 . . ?
Zn1 N1 H1 112.2 . . ?
C1 N2 C2 119.2(2) . . ?
C1 N2 C3 120.7(2) . . ?
C2 N2 C3 114.2(2) . . ?
C1 N3 C5 120.0(2) . . ?
C1 N3 C4 120.8(2) . . ?
C5 N3 C4 114.1(2) . . ?
C6 N4 Zn1 132.23(19) . . ?
C6 N4 H4 113.9 . . ?
Zn1 N4 H4 113.9 . . ?
C6 N5 C7 120.5(2) . . ?
C6 N5 C8 120.8(2) . . ?
C7 N5 C8 114.7(2) . . ?
C6 N6 C10 119.5(2) . . ?
C6 N6 C9 120.0(2) . . ?
C10 N6 C9 114.5(2) . . ?
C11 N9 C16 121.2(2) . . ?
C11 N9 C12 121.1(2) . . ?
C16 N9 C12 117.4(2) . . ?
C20 N12 C21 120.2(2) . . ?
C20 N12 C25 120.2(2) . . ?
C21 N12 C25 119.6(2) . . ?
N1 C1 N2 123.4(2) . . ?
N1 C1 N3 121.5(2) . . ?
N2 C1 N3 115.1(2) . . ?
N2 C2 H2A 109.5 . . ?
N2 C2 H2B 109.5 . . ?
H2A C2 H2B 109.5 . . ?
N2 C2 H2C 109.5 . . ?
H2A C2 H2C 109.5 . . ?
H2B C2 H2C 109.5 . . ?
N2 C3 H3A 109.5 . . ?
N2 C3 H3B 109.5 . . ?
H3A C3 H3B 109.5 . . ?
N2 C3 H3C 109.5 . . ?
H3A C3 H3C 109.5 . . ?
H3B C3 H3C 109.5 . . ?
N3 C4 H4A 109.5 . . ?
N3 C4 H4B 109.5 . . ?
H4A C4 H4B 109.5 . . ?
N3 C4 H4C 109.5 . . ?
H4A C4 H4C 109.5 . . ?
H4B C4 H4C 109.5 . . ?
N3 C5 H5A 109.5 . . ?
N3 C5 H5B 109.5 . . ?
H5A C5 H5B 109.5 . . ?
N3 C5 H5C 109.5 . . ?
H5A C5 H5C 109.5 . . ?
H5B C5 H5C 109.5 . . ?
N4 C6 N6 123.7(2) . . ?
N4 C6 N5 120.7(2) . . ?
N6 C6 N5 115.6(2) . . ?
N5 C7 H7A 109.5 . . ?
N5 C7 H7B 109.5 . . ?
H7A C7 H7B 109.5 . . ?
N5 C7 H7C 109.5 . . ?
H7A C7 H7C 109.5 . . ?
H7B C7 H7C 109.5 . . ?
N5 C8 H8A 109.5 . . ?
N5 C8 H8B 109.5 . . ?
H8A C8 H8B 109.5 . . ?
N5 C8 H8C 109.5 . . ?
H8A C8 H8C 109.5 . . ?
H8B C8 H8C 109.5 . . ?
N6 C9 H9A 109.5 . . ?
N6 C9 H9B 109.5 . . ?
H9A C9 H9B 109.5 . . ?
N6 C9 H9C 109.5 . . ?
H9A C9 H9C 109.5 . . ?
H9B C9 H9C 109.5 . . ?
N6 C10 H10A 109.5 . . ?
N6 C10 H10B 109.5 . . ?
H10A C10 H10B 109.5 . . ?
N6 C10 H10C 109.5 . . ?
H10A C10 H10C 109.5 . . ?
H10B C10 H10C 109.5 . . ?
O2 C11 O1 125.9(2) . . ?
O2 C11 N9 120.1(2) . . ?
O1 C11 N9 114.1(2) . . ?
N9 C12 C13 113.8(3) . . ?
N9 C12 H12A 108.8 . . ?
C13 C12 H12A 108.8 . . ?
N9 C12 H12B 108.8 . . ?
C13 C12 H12B 108.8 . . ?
H12A C12 H12B 107.7 . . ?
C14 C13 C12 111.3(3) . . ?
C14 C13 C15 111.2(3) . . ?
C12 C13 C15 109.6(3) . . ?
C14 C13 H13 108.2 . . ?
C12 C13 H13 108.2 . . ?
C15 C13 H13 108.2 . . ?
C13 C14 H14A 109.5 . . ?
C13 C14 H14B 109.5 . . ?
H14A C14 H14B 109.5 . . ?
C13 C14 H14C 109.5 . . ?
H14A C14 H14C 109.5 . . ?
H14B C14 H14C 109.5 . . ?
C13 C15 H15A 109.5 . . ?
C13 C15 H15B 109.5 . . ?
H15A C15 H15B 109.5 . . ?
C13 C15 H15C 109.5 . . ?
H15A C15 H15C 109.5 . . ?
H15B C15 H15C 109.5 . . ?
N9 C16 C17 116.3(3) . . ?
N9 C16 C17B 109.0(5) . . ?
C17 C16 C17B 36.9(5) . . ?
N9 C16 H16A 108.2 . . ?
C17 C16 H16A 108.2 . . ?
C17B C16 H16A 138.5 . . ?
N9 C16 H16B 108.2 . . ?
C17 C16 H16B 108.2 . . ?
C17B C16 H16B 77.5 . . ?
H16A C16 H16B 107.4 . . ?
C16 C17 C19 108.8(5) . . ?
C16 C17 C18 109.7(5) . . ?
C19 C17 C18 113.7(7) . . ?
C16 C17 H17 108.2 . . ?
C19 C17 H17 108.2 . . ?
C18 C17 H17 108.2 . . ?
C19B C17B C18B 108.3(14) . . ?
C19B C17B C16 119.3(13) . . ?
C18B C17B C16 108.2(12) . . ?
C19B C17B H17B 106.8 . . ?
C18B C17B H17B 106.8 . . ?
C16 C17B H17B 106.8 . . ?
C17B C18B H18D 109.5 . . ?
C17B C18B H18E 109.5 . . ?
H18D C18B H18E 109.5 . . ?
C17B C18B H18F 109.5 . . ?
H18D C18B H18F 109.5 . . ?
H18E C18B H18F 109.5 . . ?
C17B C19B H19D 109.5 . . ?
C17B C19B H19E 109.5 . . ?
H19D C19B H19E 109.5 . . ?
C17B C19B H19F 109.5 . . ?
H19D C19B H19F 109.5 . . ?
H19E C19B H19F 109.5 . . ?
O4 C20 O3 125.5(3) . . ?
O4 C20 N12 119.7(2) . . ?
O3 C20 N12 114.8(2) . . ?
N12 C21 C22 115.1(3) . . ?
N12 C21 H21A 108.5 . . ?
C22 C21 H21A 108.5 . . ?
N12 C21 H21B 108.5 . . ?
C22 C21 H21B 108.5 . . ?
H21A C21 H21B 107.5 . . ?
C23 C22 C21 114.9(4) . . ?
C23 C22 C24 112.4(4) . . ?
C21 C22 C24 108.3(4) . . ?
C23 C22 H22 106.9 . . ?
C21 C22 H22 106.9 . . ?
C24 C22 H22 106.9 . . ?
C22 C23 H23A 109.5 . . ?
C22 C23 H23B 109.5 . . ?
H23A C23 H23B 109.5 . . ?
C22 C23 H23C 109.5 . . ?
H23A C23 H23C 109.5 . . ?
H23B C23 H23C 109.5 . . ?
C22 C24 H24A 109.5 . . ?
C22 C24 H24B 109.5 . . ?
H24A C24 H24B 109.5 . . ?
C22 C24 H24C 109.5 . . ?
H24A C24 H24C 109.5 . . ?
H24B C24 H24C 109.5 . . ?
N12 C25 C26 114.3(3) . . ?
N12 C25 H25A 108.7 . . ?
C26 C25 H25A 108.7 . . ?
N12 C25 H25B 108.7 . . ?
C26 C25 H25B 108.7 . . ?
H25A C25 H25B 107.6 . . ?
C27 C26 C25 112.8(3) . . ?
C27 C26 C28 111.6(3) . . ?
C25 C26 C28 109.0(3) . . ?
C27 C26 H26 107.7 . . ?
C25 C26 H26 107.7 . . ?
C28 C26 H26 107.7 . . ?
C26 C27 H27A 109.5 . . ?
C26 C27 H27B 109.5 . . ?
H27A C27 H27B 109.5 . . ?
C26 C27 H27C 109.5 . . ?
H27A C27 H27C 109.5 . . ?
H27B C27 H27C 109.5 . . ?
C26 C28 H28A 109.5 . . ?
C26 C28 H28B 109.5 . . ?
H28A C28 H28B 109.5 . . ?
C26 C28 H28C 109.5 . . ?
H28A C28 H28C 109.5 . . ?
H28B C28 H28C 109.5 . . ?
C101 C101 C102 112.0(2) 3_666 . ?
C101 C101 H10D 109.2 3_666 . ?
C102 C101 H10D 109.2 . . ?
C101 C101 H10E 109.2 3_666 . ?
C102 C101 H10E 109.2 . . ?
H10D C101 H10E 107.9 . . ?
C101 C102 C103 114.6 . . ?
C101 C102 H10F 108.6 . . ?
C103 C102 H10F 108.6 . . ?
C101 C102 H10G 108.6 . . ?
C103 C102 H10G 108.6 . . ?
H10F C102 H10G 107.6 . . ?
C102 C103 H10H 109.5 . . ?
C102 C103 H10I 109.5 . . ?
H10H C103 H10I 109.5 . . ?
C102 C103 H10J 109.5 . . ?
H10H C103 H10J 109.5 . . ?
H10I C103 H10J 109.5 . . ?

loop_
_geom_bond_atom_site_label_1
_geom_bond_atom_site_label_2
_geom_bond_distance
_geom_bond_site_symmetry_2
_geom_bond_publ_flag
Zn1 O1 1.9511(19) . ?
Zn1 O3 1.9562(19) . ?
Zn1 N4 1.985(2) . ?
Zn1 N1 1.989(2) . ?
O1 C11 1.290(3) . ?
O2 C11 1.236(3) . ?
O3 C20 1.292(3) . ?
O4 C20 1.247(3) . ?
N1 C1 1.299(3) . ?
N1 H1 0.8800 . ?
N2 C1 1.363(3) . ?
N2 C2 1.464(3) . ?
N2 C3 1.469(3) . ?
N3 C1 1.369(3) . ?
N3 C5 1.453(3) . ?
N3 C4 1.458(4) . ?
N4 C6 1.304(3) . ?
N4 H4 0.8800 . ?
N5 C6 1.372(3) . ?
N5 C7 1.448(4) . ?
N5 C8 1.457(4) . ?
N6 C6 1.360(4) . ?
N6 C10 1.464(4) . ?
N6 C9 1.469(4) . ?
N9 C11 1.379(3) . ?
N9 C16 1.453(4) . ?
N9 C12 1.457(3) . ?
N12 C20 1.377(4) . ?
N12 C21 1.450(4) . ?
N12 C25 1.462(4) . ?
C2 H2A 0.9800 . ?
C2 H2B 0.9800 . ?
C2 H2C 0.9800 . ?
C3 H3A 0.9800 . ?
C3 H3B 0.9800 . ?
C3 H3C 0.9800 . ?
C4 H4A 0.9800 . ?
C4 H4B 0.9800 . ?
C4 H4C 0.9800 . ?
C5 H5A 0.9800 . ?
C5 H5B 0.9800 . ?
C5 H5C 0.9800 . ?
C7 H7A 0.9800 . ?
C7 H7B 0.9800 . ?
C7 H7C 0.9800 . ?
C8 H8A 0.9800 . ?
C8 H8B 0.9800 . ?
C8 H8C 0.9800 . ?
C9 H9A 0.9800 . ?
C9 H9B 0.9800 . ?
C9 H9C 0.9800 . ?
C10 H10A 0.9800 . ?
C10 H10B 0.9800 . ?
C10 H10C 0.9800 . ?
C12 C13 1.516(4) . ?
C12 H12A 0.9900 . ?
C12 H12B 0.9900 . ?
C13 C14 1.502(6) . ?
C13 C15 1.526(5) . ?
C13 H13 1.0000 . ?
C14 H14A 0.9800 . ?
C14 H14B 0.9800 . ?
C14 H14C 0.9800 . ?
C15 H15A 0.9800 . ?
C15 H15B 0.9800 . ?
C15 H15C 0.9800 . ?
C16 C17 1.501(6) . ?
C16 C17B 1.640(13) . ?
C16 H16A 0.9900 . ?
C16 H16B 0.9900 . ?
C17 C19 1.510(10) . ?
C17 C18 1.524(8) . ?
C17 H17 1.0000 . ?
C18 H18A 0.9800 . ?
C18 H18B 0.9800 . ?
C18 H18C 0.9800 . ?
C19 H19A 0.9800 . ?
C19 H19B 0.9800 . ?
C19 H19C 0.9800 . ?
C17B C19B 1.515(17) . ?
C17B C18B 1.539(15) . ?
C17B H17B 1.0000 . ?
C18B H18D 0.9800 . ?
C18B H18E 0.9800 . ?
C18B H18F 0.9800 . ?
C19B H19D 0.9800 . ?
C19B H19E 0.9800 . ?
C19B H19F 0.9800 . ?
C21 C22 1.503(5) . ?
C21 H21A 0.9900 . ?
C21 H21B 0.9900 . ?
C22 C23 1.433(6) . ?
C22 C24 1.542(6) . ?
C22 H22 1.0000 . ?
C23 H23A 0.9800 . ?
C23 H23B 0.9800 . ?
C23 H23C 0.9800 . ?
C24 H24A 0.9800 . ?
C24 H24B 0.9800 . ?
C24 H24C 0.9800 . ?
C25 C26 1.528(5) . ?
C25 H25A 0.9900 . ?
C25 H25B 0.9900 . ?
C26 C27 1.483(6) . ?
C26 C28 1.538(4) . ?
C26 H26 1.0000 . ?
C27 H27A 0.9800 . ?
C27 H27B 0.9800 . ?
C27 H27C 0.9800 . ?
C28 H28A 0.9800 . ?
C28 H28B 0.9800 . ?
C28 H28C 0.9800 . ?
C101 C101 1.477(6) 3_666 ?
C101 C102 1.5405 . ?
C101 H10D 0.9900 . ?
C101 H10E 0.9900 . ?
C102 C103 1.5429 . ?
C102 H10F 0.9900 . ?
C102 H10G 0.9900 . ?
C103 H10H 0.9800 . ?
C103 H10I 0.9800 . ?
C103 H10J 0.9800 . ?

loop_
_geom_torsion_atom_site_label_1
_geom_torsion_atom_site_label_2
_geom_torsion_atom_site_label_3
_geom_torsion_atom_site_label_4
_geom_torsion
_geom_torsion_site_symmetry_1
_geom_torsion_site_symmetry_2
_geom_torsion_site_symmetry_3
_geom_torsion_site_symmetry_4
_geom_torsion_publ_flag
O3 Zn1 O1 C11 -136.0(2) . . . . ?
N4 Zn1 O1 C11 -15.1(2) . . . . ?
N1 Zn1 O1 C11 109.4(2) . . . . ?
O1 Zn1 O3 C20 -123.7(2) . . . . ?
N4 Zn1 O3 C20 119.6(2) . . . . ?
N1 Zn1 O3 C20 -5.1(2) . . . . ?
O1 Zn1 N1 C1 -91.2(3) . . . . ?
O3 Zn1 N1 C1 156.7(3) . . . . ?
N4 Zn1 N1 C1 30.9(3) . . . . ?
O1 Zn1 N4 C6 155.5(2) . . . . ?
O3 Zn1 N4 C6 -90.9(3) . . . . ?
N1 Zn1 N4 C6 30.8(3) . . . . ?
Zn1 N1 C1 N2 -144.1(2) . . . . ?
Zn1 N1 C1 N3 35.2(4) . . . . ?
C2 N2 C1 N1 11.3(4) . . . . ?
C3 N2 C1 N1 -140.3(3) . . . . ?
C2 N2 C1 N3 -168.1(2) . . . . ?
C3 N2 C1 N3 40.3(3) . . . . ?
C5 N3 C1 N1 16.0(4) . . . . ?
C4 N3 C1 N1 -137.3(3) . . . . ?
C5 N3 C1 N2 -164.7(2) . . . . ?
C4 N3 C1 N2 42.0(4) . . . . ?
Zn1 N4 C6 N6 -143.8(2) . . . . ?
Zn1 N4 C6 N5 35.3(4) . . . . ?
C10 N6 C6 N4 8.7(4) . . . . ?
C9 N6 C6 N4 -142.8(3) . . . . ?
C10 N6 C6 N5 -170.5(3) . . . . ?
C9 N6 C6 N5 38.0(4) . . . . ?
C7 N5 C6 N4 20.4(4) . . . . ?
C8 N5 C6 N4 -136.0(3) . . . . ?
C7 N5 C6 N6 -160.4(2) . . . . ?
C8 N5 C6 N6 43.1(4) . . . . ?
Zn1 O1 C11 O2 8.7(4) . . . . ?
Zn1 O1 C11 N9 -171.57(18) . . . . ?
C16 N9 C11 O2 173.5(3) . . . . ?
C12 N9 C11 O2 -0.6(4) . . . . ?
C16 N9 C11 O1 -6.3(4) . . . . ?
C12 N9 C11 O1 179.6(2) . . . . ?
C11 N9 C12 C13 -113.1(3) . . . . ?
C16 N9 C12 C13 72.6(4) . . . . ?
N9 C12 C13 C14 63.5(4) . . . . ?
N9 C12 C13 C15 -173.1(3) . . . . ?
C11 N9 C16 C17 -104.1(4) . . . . ?
C12 N9 C16 C17 70.2(4) . . . . ?
C11 N9 C16 C17B -64.9(6) . . . . ?
C12 N9 C16 C17B 109.5(6) . . . . ?
N9 C16 C17 C19 55.3(7) . . . . ?
C17B C16 C17 C19 -31.5(8) . . . . ?
N9 C16 C17 C18 -179.8(4) . . . . ?
C17B C16 C17 C18 93.4(8) . . . . ?
N9 C16 C17B C19B -52.1(15) . . . . ?
C17 C16 C17B C19B 56.8(14) . . . . ?
N9 C16 C17B C18B -176.3(9) . . . . ?
C17 C16 C17B C18B -67.4(11) . . . . ?
Zn1 O3 C20 O4 -8.0(4) . . . . ?
Zn1 O3 C20 N12 171.79(18) . . . . ?
C21 N12 C20 O4 -1.3(4) . . . . ?
C25 N12 C20 O4 179.6(3) . . . . ?
C21 N12 C20 O3 178.9(3) . . . . ?
C25 N12 C20 O3 -0.1(4) . . . . ?
C20 N12 C21 C22 -99.0(4) . . . . ?
C25 N12 C21 C22 80.1(4) . . . . ?
N12 C21 C22 C23 56.1(5) . . . . ?
N12 C21 C22 C24 -177.3(3) . . . . ?
C20 N12 C25 C26 -76.3(4) . . . . ?
C21 N12 C25 C26 104.7(3) . . . . ?
N12 C25 C26 C27 -58.0(4) . . . . ?
N12 C25 C26 C28 177.5(2) . . . . ?
C101 C101 C102 C103 176.3(2) 3_666 . . . ?
